data_7239206
loop_
_publ_author_name
'Wong, Wing-Yan'
'Lee, Siu-Fung'
'Chan, Hoi-Shan'
'Mak, Thomas C. W.'
'Wong, Chi-Hin'
'Huang, Lau-Shan'
'Stoddart, J. Fraser'
'Cham-Fai Leung, Ken'

_publ_section_title
;
 Recognition between V- and dumbbell-shaped molecules
;
_journal_issue 48
_journal_name_full 'RSC Advances'
_journal_page_first 26382
_journal_paper_doi 10.1039/c3ra43470b
_journal_volume 3
_journal_year 2013
_chemical_formula_sum 'C21 H19 N3 O2'
_chemical_formula_weight 345.39
_space_group_IT_number 41
_space_group_name_Hall 'A 2 -2ab'
_space_group_name_H-M_alt 'A e a 2'
_symmetry_cell_setting orthorhombic
_symmetry_space_group_name_H-M 'A e a 2'
_atom_sites_solution_hydrogens geom
_atom_sites_solution_primary direct
_atom_sites_solution_secondary difmap
_audit_creation_method SHELXL-97
_cell_angle_alpha 90.00
_cell_angle_beta 90.00
_cell_angle_gamma 90.00
_cell_formula_units_Z 4
_cell_length_a 7.1660(6)
_cell_length_b 40.204(3)
_cell_length_c 6.3427(5)
_cell_measurement_reflns_used 205
_cell_measurement_temperature 296(2)
_cell_measurement_theta_max 15
_cell_measurement_theta_min 15
_cell_volume 1827.3(3)
_computing_cell_refinement 'BRUKER KAPPA APEXII DUO DIFFRACTOMETER'
_computing_data_collection 'BRUKER KAPPA APEXII DUO DIFFRACTOMETER'
_computing_data_reduction 'BRUKER KAPPA APEXII DUO DIFFRACTOMETER'
_computing_molecular_graphics 'SIEMENS SHELXTL'
_computing_publication_material 'SIEMENS SHELXTL'
_computing_structure_refinement 'SHELXL-97 (Sheldrick, 2008)'
_computing_structure_solution 'SHELXS-97 (Sheldrick, 2008)'
_diffrn_ambient_temperature 296(2)
_diffrn_measured_fraction_theta_full 0.995
_diffrn_measured_fraction_theta_max 0.995
_diffrn_measurement_device_type 'BRUKER KAPPA APEXII DUO DIFFRACTOMETER'
_diffrn_measurement_method 'PHI & OMEGA SCAN'
_diffrn_radiation_monochromator graphite
_diffrn_radiation_source 'fine-focus sealed tube'
_diffrn_radiation_type MoK\a
_diffrn_radiation_wavelength 0.71073
_diffrn_reflns_av_R_equivalents 0.0504
_diffrn_reflns_av_sigmaI/netI 0.0492
_diffrn_reflns_limit_h_max 9
_diffrn_reflns_limit_h_min -7
_diffrn_reflns_limit_k_max 52
_diffrn_reflns_limit_k_min -52
_diffrn_reflns_limit_l_max 6
_diffrn_reflns_limit_l_min -8
_diffrn_reflns_number 6680
_diffrn_reflns_theta_full 27.95
_diffrn_reflns_theta_max 27.95
_diffrn_reflns_theta_min 1.01
_exptl_absorpt_coefficient_mu 0.083
_exptl_absorpt_correction_T_max 0.7456
_exptl_absorpt_correction_T_min 0.6521
_exptl_absorpt_correction_type multi-scan
_exptl_crystal_colour colourless
_exptl_crystal_density_diffrn 1.255
_exptl_crystal_density_method 'not measured'
_exptl_crystal_description block
_exptl_crystal_F_000 728
_exptl_crystal_size_max 0.40
_exptl_crystal_size_mid 0.30
_exptl_crystal_size_min 0.20
_refine_diff_density_max 0.123
_refine_diff_density_min -0.230
_refine_diff_density_rms 0.036
_refine_ls_abs_structure_details 'Flack H D (1983), Acta Cryst. A39, 876-881'
_refine_ls_abs_structure_Flack 1(2)
_refine_ls_extinction_method none
_refine_ls_goodness_of_fit_ref 1.000
_refine_ls_hydrogen_treatment riding
_refine_ls_matrix_type full
_refine_ls_number_parameters 119
_refine_ls_number_reflns 2019
_refine_ls_number_restraints 1
_refine_ls_restrained_S_all 0.999
_refine_ls_R_factor_all 0.0926
_refine_ls_R_factor_gt 0.0439
_refine_ls_shift/su_max 0.000
_refine_ls_shift/su_mean 0.000
_refine_ls_structure_factor_coef Fsqd
_refine_ls_weighting_details 'calc w=1/[\s^2^(Fo^2^)+(0.0489P)^2^+0.2607P] where P=(Fo^2^+2Fc^2^)/3'
_refine_ls_weighting_scheme calc
_refine_ls_wR_factor_gt 0.0920
_refine_ls_wR_factor_ref 0.1147
_reflns_number_gt 1226
_reflns_number_total 2019
_reflns_threshold_expression >2sigma(I)
_cod_data_source_file c3ra43470b.txt
_cod_data_source_block WY206
_cod_depositor_comments
;
The following automatic conversions were performed:

data item '_symmetry_cell_setting' value 'Orthorhombic' was changed
to 'orthorhombic' in accordance with the
/home/saulius/struct/COD-crude-data/automatic-downloads/DataCite-retrospective/RSC/depositions/lib/dictionaries/cif_core.dic
dictionary named 'cif_core.dic' version 2.4.2 last updated on
2011-04-26.

Automatic conversion script
Id: cif_fix_values 6909 2019-04-08 15:41:33Z antanas 
;
_cod_original_cell_volume 1827.4(3)
_cod_original_sg_symbol_H-M Aba2
_cod_database_code 7239206

loop_
_symmetry_equiv_pos_as_xyz
'x, y, z'
'-x, -y, z'
'x+1/2, -y+1/2, z'
'-x+1/2, y+1/2, z'
'x, y+1/2, z+1/2'
'-x, -y+1/2, z+1/2'
'x+1/2, -y+1, z+1/2'
'-x+1/2, y+1, z+1/2'

loop_
_atom_site_label
_atom_site_type_symbol
_atom_site_fract_x
_atom_site_fract_y
_atom_site_fract_z
_atom_site_U_iso_or_equiv
_atom_site_adp_type
_atom_site_occupancy
_atom_site_symmetry_multiplicity
_atom_site_calc_flag
_atom_site_refinement_flags
O1 O -0.0094(2) 0.21104(4) 0.4471(3) 0.0532(5) Uani 1 1 d .
C1 C -0.0030(4) 0.02853(6) 0.0154(4) 0.0480(7) Uani 1 1 d .
C2 C -0.0043(4) 0.02929(6) -0.2011(5) 0.0600(8) Uani 1 1 d .
H2A H -0.0081 0.0495 -0.2723 0.072 Uiso 1 1 calc R
C3 C 0.0000 0.0000 -0.3110(7) 0.0702(13) Uani 1 2 d S
H3 H 0.0000 0.0000 -0.4577 0.084 Uiso 1 2 calc SR
C4 C -0.0085(4) 0.05928(6) 0.1405(5) 0.0546(8) Uani 1 1 d .
H4A H -0.0121 0.0579 0.2868 0.066 Uiso 1 1 calc R
C5 C -0.0068(3) 0.11730(5) 0.1698(4) 0.0406(6) Uani 1 1 d .
C6 C -0.0872(3) 0.14493(5) 0.0739(4) 0.0436(6) Uani 1 1 d .
H6A H -0.1415 0.1427 -0.0585 0.052 Uiso 1 1 calc R
C7 C -0.0881(3) 0.17543(5) 0.1708(4) 0.0422(6) Uani 1 1 d .
H7A H -0.1460 0.1934 0.1059 0.051 Uiso 1 1 calc R
C8 C -0.0028(3) 0.17949(5) 0.3653(4) 0.0408(6) Uani 1 1 d .
C9 C 0.0821(3) 0.15265(6) 0.4624(4) 0.0469(6) Uani 1 1 d .
H9A H 0.1418 0.1553 0.5915 0.056 Uiso 1 1 calc R
C10 C 0.0769(3) 0.12183(6) 0.3649(4) 0.0470(6) Uani 1 1 d .
H10A H 0.1310 0.1037 0.4322 0.056 Uiso 1 1 calc R
C11 C 0.0842(5) 0.21732(6) 0.6407(5) 0.0695(8) Uani 1 1 d .
H11A H 0.0669 0.2402 0.6801 0.104 Uiso 1 1 calc R
H11B H 0.2150 0.2128 0.6242 0.104 Uiso 1 1 calc R
H11C H 0.0339 0.2032 0.7486 0.104 Uiso 1 1 calc R
N1 N 0.0000 0.0000 0.1255(5) 0.0523(9) Uani 1 2 d S
N2 N -0.0084(3) 0.08737(5) 0.0531(4) 0.0465(5) Uani 1 1 d .

loop_
_atom_site_aniso_label
_atom_site_aniso_U_11
_atom_site_aniso_U_22
_atom_site_aniso_U_33
_atom_site_aniso_U_23
_atom_site_aniso_U_13
_atom_site_aniso_U_12
O1 0.0713(11) 0.0355(8) 0.0527(11) -0.0014(8) -0.0061(12) 0.0037(8)
C1 0.067(2) 0.0364(15) 0.0410(17) -0.0001(11) 0.0014(13) -0.0018(11)
C2 0.097(2) 0.0396(14) 0.0438(18) 0.0066(13) -0.0042(16) 0.0001(14)
C3 0.123(4) 0.055(2) 0.033(2) 0.000 0.000 -0.001(2)
C4 0.082(2) 0.0401(14) 0.0416(16) 0.0009(12) 0.0046(16) -0.0040(12)
C5 0.0468(13) 0.0337(12) 0.0414(15) 0.0020(11) -0.0013(15) -0.0017(10)
C6 0.0504(15) 0.0431(13) 0.0373(14) 0.0035(11) -0.0047(14) 0.0007(11)
C7 0.0485(13) 0.0345(12) 0.0437(15) 0.0080(12) -0.0032(15) 0.0033(10)
C8 0.0442(11) 0.0325(11) 0.0457(17) 0.0031(10) 0.0057(13) 0.0008(10)
C9 0.0558(14) 0.0424(13) 0.0423(14) 0.0030(12) -0.0060(14) 0.0000(11)
C10 0.0549(15) 0.0354(12) 0.0507(17) 0.0073(11) -0.0071(15) 0.0033(10)
C11 0.098(2) 0.0476(15) 0.063(2) -0.0137(15) -0.0163(19) -0.0001(15)
N1 0.080(2) 0.0360(15) 0.0405(19) 0.000 0.000 -0.0053(13)
N2 0.0557(14) 0.0367(11) 0.0470(12) -0.0008(9) -0.0031(11) -0.0021(9)

loop_
_atom_type_symbol
_atom_type_description
_atom_type_scat_dispersion_real
_atom_type_scat_dispersion_imag
_atom_type_scat_source
C C 0.0033 0.0016 'International Tables Vol C Tables 4.2.6.8 and 6.1.1.4'
H H 0.0000 0.0000 'International Tables Vol C Tables 4.2.6.8 and 6.1.1.4'
N N 0.0061 0.0033 'International Tables Vol C Tables 4.2.6.8 and 6.1.1.4'
O O 0.0106 0.0060 'International Tables Vol C Tables 4.2.6.8 and 6.1.1.4'

loop_
_geom_angle_atom_site_label_1
_geom_angle_atom_site_label_2
_geom_angle_atom_site_label_3
_geom_angle
_geom_angle_site_symmetry_1
C8 O1 C11 118.31(18) .
N1 C1 C2 122.6(2) .
N1 C1 C4 116.0(2) .
C2 C1 C4 121.4(2) .
C3 C2 C1 119.3(3) .
C2 C3 C2 118.8(4) 2
N2 C4 C1 121.2(2) .
C10 C5 C6 117.7(2) .
C10 C5 N2 125.6(2) .
C6 C5 N2 116.6(2) .
C7 C6 C5 121.3(2) .
C6 C7 C8 120.1(2) .
O1 C8 C9 124.7(2) .
O1 C8 C7 115.5(2) .
C9 C8 C7 119.9(2) .
C8 C9 C10 119.2(2) .
C9 C10 C5 121.8(2) .
C1 N1 C1 117.3(3) 2
C4 N2 C5 122.3(2) .

loop_
_geom_bond_atom_site_label_1
_geom_bond_atom_site_label_2
_geom_bond_distance
_geom_bond_site_symmetry_2
O1 C8 1.371(2) .
O1 C11 1.422(3) .
C1 N1 1.343(3) .
C1 C2 1.374(4) .
C1 C4 1.469(3) .
C2 C3 1.369(3) .
C3 C2 1.369(3) 2
C4 N2 1.258(3) .
C5 C10 1.387(4) .
C5 C6 1.391(3) .
C5 N2 1.413(3) .
C6 C7 1.371(3) .
C7 C8 1.387(4) .
C8 C9 1.383(3) .
C9 C10 1.385(3) .
N1 C1 1.343(3) 2
